data_7153505
loop_
_publ_author_name
'Giorgi, Gianluca'
'Adamo, Mauro F. A.'
'Ponticelli, Fabio'
'Ventura, Antonio'

_publ_section_title
;
 Synthesis, structural and conformational properties, and gas phase
 reactivity of 1,4-dihydropyridine ester and ketone derivatives.
;
_journal_issue 23
_journal_name_full 'Organic &amp; biomolecular chemistry'
_journal_page_first 5339
_journal_page_last 5344
_journal_paper_doi 10.1039/c0ob00494d
_journal_volume 8
_journal_year 2010
_chemical_formula_moiety 'C19 H23 N O6'
_chemical_formula_sum 'C19 H23 N O6'
_chemical_formula_weight 361.38
_chemical_name_common
;
Dimethyl 4-(3,4-dimethoxyphenyl)-2,6-dimethyl-1,4-
dihydropyridine--3,5-dicarboxylate
;
_chemical_name_systematic
;
Dimethyl 4-(3,4-dimethoxyphenyl)-2,6-dimethyl-1,4-dihydropyridine-
-3,5-dicarboxylate
;
_space_group_IT_number 61
_symmetry_cell_setting orthorhombic
_symmetry_space_group_name_Hall '-P 2ac 2ab'
_symmetry_space_group_name_H-M 'P b c a'
_atom_sites_solution_hydrogens geom
_atom_sites_solution_primary direct
_atom_sites_solution_secondary difmap
_audit_creation_method SHELXL-97
_cell_angle_alpha 90.00
_cell_angle_beta 90.00
_cell_angle_gamma 90.00
_cell_formula_units_Z 8
_cell_length_a 9.3230(10)
_cell_length_b 14.554(4)
_cell_length_c 27.618(3)
_cell_measurement_reflns_used 45
_cell_measurement_temperature 293(2)
_cell_measurement_theta_max 21.
_cell_measurement_theta_min 4.7
_cell_volume 3747.4(12)
_computing_cell_refinement 'Bruker XSCANS'
_computing_data_collection 'Bruker XSCANS'
_computing_data_reduction 'Bruker SHELXTL'
_computing_molecular_graphics 'Ortep-3 for Windows (Farrugia, 1997)'
_computing_publication_material 'WinGX publication routines (Farrugia, 1999)'
_computing_structure_refinement 'SHELXL-97 (Sheldrick, 1997)'
_computing_structure_solution 'Bruker SHELXTL'
_diffrn_ambient_temperature 293(2)
_diffrn_measured_fraction_theta_full 0.994
_diffrn_measured_fraction_theta_max 0.994
_diffrn_measurement_device_type 'Bruker P4'
_diffrn_measurement_method '\w scans'
_diffrn_radiation_monochromator graphite
_diffrn_radiation_source 'fine-focus sealed tube'
_diffrn_radiation_type MoK\a
_diffrn_radiation_wavelength 0.71073
_diffrn_reflns_av_R_equivalents 0.0147
_diffrn_reflns_av_sigmaI/netI 0.0237
_diffrn_reflns_limit_h_max 11
_diffrn_reflns_limit_h_min -1
_diffrn_reflns_limit_k_max 17
_diffrn_reflns_limit_k_min -1
_diffrn_reflns_limit_l_max 32
_diffrn_reflns_limit_l_min -1
_diffrn_reflns_number 4176
_diffrn_reflns_theta_full 24.99
_diffrn_reflns_theta_max 24.99
_diffrn_reflns_theta_min 2.70
_exptl_absorpt_coefficient_mu 0.096
_exptl_absorpt_correction_type none
_exptl_crystal_density_diffrn 1.281
_exptl_crystal_density_method 'not measured'
_exptl_crystal_description prism
_exptl_crystal_F_000 1536
_exptl_crystal_size_max 0.5
_exptl_crystal_size_mid 0.3
_exptl_crystal_size_min 0.2
_refine_diff_density_max 0.144
_refine_diff_density_min -0.122
_refine_diff_density_rms 0.029
_refine_ls_extinction_method none
_refine_ls_goodness_of_fit_ref 1.015
_refine_ls_hydrogen_treatment constr
_refine_ls_matrix_type full
_refine_ls_number_parameters 248
_refine_ls_number_reflns 3278
_refine_ls_number_restraints 0
_refine_ls_restrained_S_all 1.015
_refine_ls_R_factor_all 0.0651
_refine_ls_R_factor_gt 0.0435
_refine_ls_shift/su_max 0.096
_refine_ls_shift/su_mean 0.005
_refine_ls_structure_factor_coef Fsqd
_refine_ls_weighting_details 'calc w=1/[\s^2^(Fo^2^)+(0.0506P)^2^+1.1557P] where P=(Fo^2^+2Fc^2^)/3'
_refine_ls_weighting_scheme calc
_refine_ls_wR_factor_gt 0.1004
_refine_ls_wR_factor_ref 0.1117
_reflns_number_gt 2444
_reflns_number_total 3278
_reflns_threshold_expression >2\s(I)
_cod_data_source_file c0ob00494d.txt
_cod_data_source_block 111006
_cod_depositor_comments
;
The following automatic conversions were performed:

'_symmetry_cell_setting' value 'Orthorhombic' changed to
'orthorhombic' according to
/home/saulius/struct/CIF-dictionaries/cif_core.dic dictionary named
'cif_core.dic' version 2.4.2 from 2011-04-26.

Automatic conversion script
Id: cif_fix_values 1891 2012-01-12 08:04:46Z andrius 
;
_cod_database_code 7153505

loop_
_symmetry_equiv_pos_as_xyz
'x, y, z'
'-x+1/2, -y, z+1/2'
'x+1/2, -y+1/2, -z'
'-x, y+1/2, -z+1/2'
'-x, -y, -z'
'x-1/2, y, -z-1/2'
'-x-1/2, y-1/2, z'
'x, -y-1/2, z-1/2'

loop_
_atom_site_label
_atom_site_type_symbol
_atom_site_fract_x
_atom_site_fract_y
_atom_site_fract_z
_atom_site_U_iso_or_equiv
_atom_site_adp_type
_atom_site_occupancy
_atom_site_symmetry_multiplicity
_atom_site_calc_flag
_atom_site_refinement_flags
N1 N 0.15968(17) -0.10086(10) 0.03898(6) 0.0492(4) Uani 1 1 d .
H1 H 0.1773 -0.1577 0.0330 0.059 Uiso 1 1 calc R
C2 C 0.23381(19) -0.03581(11) 0.01281(6) 0.0415(4) Uani 1 1 d .
C3 C 0.22851(18) 0.05299(11) 0.02789(6) 0.0389(4) Uani 1 1 d .
C4 C 0.15680(19) 0.07833(11) 0.07551(6) 0.0403(4) Uani 1 1 d .
H4 H 0.1072 0.1371 0.0712 0.048 Uiso 1 1 calc R
C5 C 0.04633(18) 0.00635(12) 0.09026(6) 0.0435(4) Uani 1 1 d .
C6 C 0.05885(19) -0.08100(12) 0.07422(7) 0.0468(5) Uani 1 1 d .
C7 C 0.3122(2) -0.07441(13) -0.03000(7) 0.0527(5) Uani 1 1 d .
H7A H 0.4124 -0.0600 -0.0274 0.090(8) Uiso 1 1 calc R
H7B H 0.2743 -0.0481 -0.0592 0.134 Uiso 1 1 calc R
H7C H 0.3001 -0.1399 -0.0308 0.134 Uiso 1 1 calc R
C8 C -0.0267(3) -0.16319(14) 0.08985(10) 0.0659(6) Uani 1 1 d .
H8A H 0.0112 -0.1865 0.1197 0.090(17) Uiso 0.59(5) 1 calc PR
H8B H -0.0210 -0.2100 0.0654 0.078(15) Uiso 0.59(5) 1 calc PR
H8C H -0.1251 -0.1457 0.0944 0.040(11) Uiso 0.59(5) 1 calc PR
H8D H -0.1011 -0.1749 0.0666 0.07(2) Uiso 0.41(5) 1 calc PR
H8E H -0.0690 -0.1515 0.1209 0.08(2) Uiso 0.41(5) 1 calc PR
H8F H 0.0351 -0.2158 0.0920 0.044(16) Uiso 0.41(5) 1 calc PR
C9 C 0.2942(2) 0.13022(12) 0.00307(6) 0.0425(4) Uani 1 1 d .
O1 O 0.28201(17) 0.20896(8) 0.01697(5) 0.0642(4) Uani 1 1 d .
O2 O 0.37096(15) 0.11014(8) -0.03656(5) 0.0556(4) Uani 1 1 d .
C10 C 0.4353(3) 0.18640(15) -0.06147(9) 0.0730(7) Uani 1 1 d .
H10A H 0.3637 0.2322 -0.0678 0.110 Uiso 1 1 calc R
H10B H 0.4754 0.1656 -0.0915 0.110 Uiso 1 1 calc R
H10C H 0.5098 0.2123 -0.0417 0.110 Uiso 1 1 calc R
C11 C 0.26641(19) 0.08926(11) 0.11626(6) 0.0404(4) Uani 1 1 d .
C12 C 0.2630(2) 0.16423(12) 0.14755(6) 0.0471(4) Uani 1 1 d .
H12 H 0.1986 0.2117 0.1417 0.057 Uiso 1 1 calc R
C13 C 0.3533(2) 0.16956(12) 0.18710(7) 0.0493(5) Uani 1 1 d .
C14 C 0.4512(2) 0.09854(14) 0.19611(7) 0.0493(5) Uani 1 1 d .
C15 C 0.4581(2) 0.02608(15) 0.16440(7) 0.0593(5) Uani 1 1 d .
H15 H 0.5246 -0.0206 0.1695 0.071 Uiso 1 1 calc R
C16 C 0.3668(2) 0.02179(14) 0.12492(7) 0.0547(5) Uani 1 1 d .
H16 H 0.3733 -0.0278 0.1038 0.066 Uiso 1 1 calc R
O3 O 0.35285(19) 0.23983(10) 0.22011(6) 0.0753(5) Uani 1 1 d .
C17 C 0.2352(4) 0.30166(17) 0.21881(10) 0.0993(10) Uani 1 1 d .
H17A H 0.2413 0.3390 0.1902 0.149 Uiso 1 1 calc R
H17B H 0.2375 0.3403 0.2470 0.149 Uiso 1 1 calc R
H17C H 0.1471 0.2675 0.2183 0.149 Uiso 1 1 calc R
O4 O 0.53336(15) 0.10656(10) 0.23714(5) 0.0645(4) Uani 1 1 d .
C18 C 0.6024(3) 0.02490(17) 0.25345(8) 0.0702(6) Uani 1 1 d .
H18A H 0.5329 -0.0235 0.2563 0.105 Uiso 1 1 calc R
H18B H 0.6457 0.0359 0.2844 0.105 Uiso 1 1 calc R
H18C H 0.6750 0.0073 0.2306 0.105 Uiso 1 1 calc R
C19 C -0.0656(2) 0.03256(14) 0.12482(7) 0.0511(5) Uani 1 1 d .
O5 O -0.14595(18) -0.01759(12) 0.14668(6) 0.0807(5) Uani 1 1 d .
O6 O -0.07320(14) 0.12478(10) 0.12984(5) 0.0584(4) Uani 1 1 d .
C20 C -0.1799(3) 0.15973(18) 0.16296(8) 0.0769(7) Uani 1 1 d .
H20A H -0.2738 0.1436 0.1515 0.115 Uiso 1 1 calc R
H20B H -0.1718 0.2254 0.1650 0.115 Uiso 1 1 calc R
H20C H -0.1649 0.1334 0.1944 0.115 Uiso 1 1 calc R

loop_
_atom_site_aniso_label
_atom_site_aniso_U_11
_atom_site_aniso_U_22
_atom_site_aniso_U_33
_atom_site_aniso_U_23
_atom_site_aniso_U_13
_atom_site_aniso_U_12
N1 0.0528(9) 0.0296(7) 0.0653(10) 0.0003(7) -0.0007(8) -0.0003(7)
C2 0.0424(10) 0.0369(9) 0.0451(9) 0.0006(8) -0.0087(8) 0.0009(8)
C3 0.0406(9) 0.0348(9) 0.0413(9) 0.0010(7) -0.0059(8) 0.0018(8)
C4 0.0425(9) 0.0345(8) 0.0440(9) 0.0012(7) -0.0025(8) 0.0042(8)
C5 0.0376(9) 0.0462(10) 0.0467(10) 0.0064(8) -0.0066(8) 0.0010(8)
C6 0.0390(10) 0.0444(10) 0.0569(11) 0.0086(9) -0.0083(9) -0.0018(8)
C7 0.0624(13) 0.0424(10) 0.0534(11) -0.0093(9) -0.0022(10) 0.0031(10)
C8 0.0554(14) 0.0534(13) 0.0889(18) 0.0122(13) -0.0030(13) -0.0099(11)
C9 0.0485(10) 0.0356(9) 0.0434(10) 0.0008(8) -0.0056(8) 0.0020(8)
O1 0.0930(11) 0.0329(7) 0.0668(9) -0.0020(6) 0.0152(8) -0.0047(7)
O2 0.0648(9) 0.0423(7) 0.0596(8) 0.0057(6) 0.0152(7) 0.0017(7)
C10 0.0775(15) 0.0582(13) 0.0834(16) 0.0223(12) 0.0247(13) -0.0001(12)
C11 0.0408(9) 0.0396(9) 0.0409(9) -0.0009(8) 0.0028(8) -0.0022(8)
C12 0.0524(11) 0.0391(9) 0.0497(10) 0.0008(8) 0.0004(9) 0.0000(9)
C13 0.0572(11) 0.0427(10) 0.0481(11) -0.0061(8) 0.0011(9) -0.0094(9)
C14 0.0404(10) 0.0610(12) 0.0466(10) -0.0054(9) -0.0028(9) -0.0063(9)
C15 0.0493(11) 0.0677(13) 0.0610(12) -0.0135(11) -0.0101(10) 0.0153(10)
C16 0.0534(11) 0.0564(12) 0.0545(11) -0.0184(9) -0.0100(10) 0.0135(10)
O3 0.0955(11) 0.0573(9) 0.0730(10) -0.0247(8) -0.0206(9) 0.0034(9)
C17 0.131(2) 0.0630(15) 0.104(2) -0.0377(15) -0.0232(19) 0.0241(17)
O4 0.0582(9) 0.0759(10) 0.0593(9) -0.0140(7) -0.0158(7) 0.0002(8)
C18 0.0645(14) 0.0847(16) 0.0614(13) 0.0024(12) -0.0172(12) -0.0027(13)
C19 0.0419(11) 0.0628(13) 0.0487(11) 0.0063(10) -0.0043(9) 0.0010(10)
O5 0.0721(11) 0.0831(11) 0.0870(11) 0.0114(9) 0.0262(10) -0.0090(9)
O6 0.0511(8) 0.0654(9) 0.0587(8) -0.0027(7) 0.0104(7) 0.0074(7)
C20 0.0717(15) 0.0934(18) 0.0657(14) -0.0060(13) 0.0199(12) 0.0200(14)

loop_
_atom_type_symbol
_atom_type_description
_atom_type_scat_dispersion_real
_atom_type_scat_dispersion_imag
_atom_type_scat_source
C C 0.0033 0.0016 'International Tables Vol C Tables 4.2.6.8 and 6.1.1.4'
H H 0.0000 0.0000 'International Tables Vol C Tables 4.2.6.8 and 6.1.1.4'
N N 0.0061 0.0033 'International Tables Vol C Tables 4.2.6.8 and 6.1.1.4'
O O 0.0106 0.0060 'International Tables Vol C Tables 4.2.6.8 and 6.1.1.4'

loop_
_geom_angle_atom_site_label_1
_geom_angle_atom_site_label_2
_geom_angle_atom_site_label_3
_geom_angle
C2 N1 C6 124.51(15)
C2 N1 H1 117.7
C6 N1 H1 117.7
C3 C2 N1 118.34(16)
C3 C2 C7 128.02(17)
N1 C2 C7 113.64(15)
C2 C3 C9 125.18(16)
C2 C3 C4 120.79(15)
C9 C3 C4 113.96(14)
C3 C4 C5 111.19(14)
C3 C4 C11 111.59(14)
C5 C4 C11 109.06(13)
C3 C4 H4 108.3
C5 C4 H4 108.3
C11 C4 H4 108.3
C6 C5 C19 121.33(17)
C6 C5 C4 120.04(16)
C19 C5 C4 118.46(16)
C5 C6 N1 119.06(16)
C5 C6 C8 127.56(19)
N1 C6 C8 113.38(17)
C2 C7 H7A 109.5
C2 C7 H7B 109.5
H7A C7 H7B 109.5
C2 C7 H7C 109.5
H7A C7 H7C 109.5
H7B C7 H7C 109.5
C6 C8 H8A 109.5
C6 C8 H8B 109.5
H8A C8 H8B 109.5
C6 C8 H8C 109.5
H8A C8 H8C 109.5
H8B C8 H8C 109.5
C6 C8 H8D 109.5
H8A C8 H8D 141.1
H8B C8 H8D 56.3
H8C C8 H8D 56.3
C6 C8 H8E 109.5
H8A C8 H8E 56.3
H8B C8 H8E 141.1
H8C C8 H8E 56.3
H8D C8 H8E 109.5
C6 C8 H8F 109.5
H8A C8 H8F 56.3
H8B C8 H8F 56.3
H8C C8 H8F 141.1
H8D C8 H8F 109.5
H8E C8 H8F 109.5
O1 C9 O2 120.95(16)
O1 C9 C3 122.81(17)
O2 C9 C3 116.24(15)
C9 O2 C10 116.47(15)
O2 C10 H10A 109.5
O2 C10 H10B 109.5
H10A C10 H10B 109.5
O2 C10 H10C 109.5
H10A C10 H10C 109.5
H10B C10 H10C 109.5
C16 C11 C12 117.79(17)
C16 C11 C4 120.53(15)
C12 C11 C4 121.57(16)
C13 C12 C11 121.41(17)
C13 C12 H12 119.3
C11 C12 H12 119.3
O3 C13 C12 124.48(18)
O3 C13 C14 115.77(17)
C12 C13 C14 119.73(16)
C15 C14 O4 124.49(18)
C15 C14 C13 118.94(17)
O4 C14 C13 116.56(17)
C14 C15 C16 120.57(19)
C14 C15 H15 119.7
C16 C15 H15 119.7
C11 C16 C15 121.49(17)
C11 C16 H16 119.3
C15 C16 H16 119.3
C13 O3 C17 117.31(17)
O3 C17 H17A 109.5
O3 C17 H17B 109.5
H17A C17 H17B 109.5
O3 C17 H17C 109.5
H17A C17 H17C 109.5
H17B C17 H17C 109.5
C14 O4 C18 116.23(16)
O4 C18 H18A 109.5
O4 C18 H18B 109.5
H18A C18 H18B 109.5
O4 C18 H18C 109.5
H18A C18 H18C 109.5
H18B C18 H18C 109.5
O5 C19 O6 121.12(19)
O5 C19 C5 127.6(2)
O6 C19 C5 111.27(17)
C19 O6 C20 116.81(17)
O6 C20 H20A 109.5
O6 C20 H20B 109.5
H20A C20 H20B 109.5
O6 C20 H20C 109.5
H20A C20 H20C 109.5
H20B C20 H20C 109.5

loop_
_geom_bond_atom_site_label_1
_geom_bond_atom_site_label_2
_geom_bond_distance
N1 C2 1.377(2)
N1 C6 1.384(2)
N1 H1 0.8600
C2 C3 1.359(2)
C2 C7 1.499(3)
C3 C9 1.452(2)
C3 C4 1.521(2)
C4 C5 1.524(2)
C4 C11 1.528(2)
C4 H4 0.9800
C5 C6 1.351(3)
C5 C19 1.465(3)
C6 C8 1.501(3)
C7 H7A 0.9600
C7 H7B 0.9600
C7 H7C 0.9600
C8 H8A 0.9600
C8 H8B 0.9600
C8 H8C 0.9600
C8 H8D 0.9600
C8 H8E 0.9600
C8 H8F 0.9600
C9 O1 1.214(2)
C9 O2 1.340(2)
O2 C10 1.437(2)
C10 H10A 0.9600
C10 H10B 0.9600
C10 H10C 0.9600
C11 C16 1.377(3)
C11 C12 1.392(2)
C12 C13 1.381(3)
C12 H12 0.9300
C13 O3 1.370(2)
C13 C14 1.401(3)
C14 C15 1.372(3)
C14 O4 1.373(2)
C15 C16 1.385(3)
C15 H15 0.9300
C16 H16 0.9300
O3 C17 1.420(3)
C17 H17A 0.9600
C17 H17B 0.9600
C17 H17C 0.9600
O4 C18 1.424(3)
C18 H18A 0.9600
C18 H18B 0.9600
C18 H18C 0.9600
C19 O5 1.207(2)
C19 O6 1.351(2)
O6 C20 1.444(2)
C20 H20A 0.9600
C20 H20B 0.9600
C20 H20C 0.9600

loop_
_geom_torsion_atom_site_label_1
_geom_torsion_atom_site_label_2
_geom_torsion_atom_site_label_3
_geom_torsion_atom_site_label_4
_geom_torsion
C6 N1 C2 C3 12.5(3)
C6 N1 C2 C7 -167.52(16)
N1 C2 C3 C9 -176.64(16)
C7 C2 C3 C9 3.4(3)
N1 C2 C3 C4 6.8(2)
C7 C2 C3 C4 -173.16(16)
C2 C3 C4 C5 -23.9(2)
C9 C3 C4 C5 159.13(14)
C2 C3 C4 C11 98.07(19)
C9 C3 C4 C11 -78.86(18)
C3 C4 C5 C6 25.2(2)
C11 C4 C5 C6 -98.29(19)
C3 C4 C5 C19 -159.48(15)
C11 C4 C5 C19 77.05(19)
C19 C5 C6 N1 175.38(15)
C4 C5 C6 N1 -9.4(3)
C19 C5 C6 C8 -4.0(3)
C4 C5 C6 C8 171.24(18)
C2 N1 C6 C5 -11.2(3)
C2 N1 C6 C8 168.27(17)
C2 C3 C9 O1 177.14(19)
C4 C3 C9 O1 -6.1(3)
C2 C3 C9 O2 -3.2(3)
C4 C3 C9 O2 173.59(14)
O1 C9 O2 C10 -0.8(3)
C3 C9 O2 C10 179.56(17)
C3 C4 C11 C16 -50.6(2)
C5 C4 C11 C16 72.6(2)
C3 C4 C11 C12 133.38(17)
C5 C4 C11 C12 -103.39(18)
C16 C11 C12 C13 -2.4(3)
C4 C11 C12 C13 173.71(16)
C11 C12 C13 O3 -177.97(18)
C11 C12 C13 C14 0.3(3)
O3 C13 C14 C15 -179.70(19)
C12 C13 C14 C15 1.9(3)
O3 C13 C14 O4 1.1(3)
C12 C13 C14 O4 -177.36(16)
O4 C14 C15 C16 177.27(19)
C13 C14 C15 C16 -1.9(3)
C12 C11 C16 C15 2.4(3)
C4 C11 C16 C15 -173.76(18)
C14 C15 C16 C11 -0.3(3)
C12 C13 O3 C17 12.4(3)
C14 C13 O3 C17 -165.9(2)
C15 C14 O4 C18 -16.0(3)
C13 C14 O4 C18 163.21(18)
C6 C5 C19 O5 8.8(3)
C4 C5 C19 O5 -166.48(19)
C6 C5 C19 O6 -170.08(17)
C4 C5 C19 O6 14.6(2)
O5 C19 O6 C20 0.9(3)
C5 C19 O6 C20 179.89(16)
